data_2012954
loop_
_publ_author_name
'Rivard, Eric'
'McWilliams, Andrew R.'
'Lough, Alan J.'
'Manners, Ian'

_publ_section_title
;
 Bis(trichlorophosphine)iminium salts, [Cl~3~P=N=PCl~3~]^+^, with
 transition metal halide counter-ions
;
_journal_issue 9
_journal_name_full 'Acta Crystallographica Section C'
_journal_page_first i114
_journal_page_last i118
_journal_paper_doi 10.1107/S0108270102012532
_journal_volume 58
_journal_year 2002
_chemical_formula_iupac '(Cl6 N P2) [Ta1 Cl6]'
_chemical_formula_moiety 'Cl6 N P2 1+, Cl6 Ta 1-'
_chemical_formula_sum 'Cl12 N P2 Ta'
_chemical_formula_weight 682.30
_chemical_name_systematic
;
Bis(trichlorophosphino)iminium hexachlorotantalate
;
_space_group_IT_number 15
_symmetry_cell_setting monoclinic
_symmetry_space_group_name_Hall '-C 2yc'
_symmetry_space_group_name_H-M 'C 1 2/c 1'
_atom_sites_solution_hydrogens none
_atom_sites_solution_primary direct
_atom_sites_solution_secondary difmap
_audit_creation_method SHELXTL
_cell_angle_alpha 90.00
_cell_angle_beta 103.855(3)
_cell_angle_gamma 90.00
_cell_formula_units_Z 4
_cell_length_a 13.3957(5)
_cell_length_b 8.5165(4)
_cell_length_c 15.0937(5)
_cell_measurement_reflns_used 10506
_cell_measurement_temperature 150.0(10)
_cell_measurement_theta_max 27.5
_cell_measurement_theta_min 2.5
_cell_volume 1671.86(12)
_computing_cell_refinement 'DENZO--SMN (Otwinowski & Minor, 1997)'
_computing_data_collection 'COLLECT (Nonius BV, 2001)'
_computing_data_reduction DENZO--SMN
_computing_molecular_graphics SHELXTL
_computing_publication_material SHELXTL
_computing_structure_refinement SHELXTL
_computing_structure_solution 'SHELXTL (Sheldrick, 1999)'
_diffrn_ambient_temperature 150.0(10)
_diffrn_detector_area_resol_mean 9
_diffrn_measured_fraction_theta_full 0.996
_diffrn_measured_fraction_theta_max 0.996
_diffrn_measurement_device_type 'Nonius KappaCCD'
_diffrn_measurement_method '\f scans and \w scans with \k offsets'
_diffrn_radiation_monochromator graphite
_diffrn_radiation_source 'fine-focus sealed tube'
_diffrn_radiation_type MoK\a
_diffrn_radiation_wavelength 0.71073
_diffrn_reflns_av_R_equivalents 0.043
_diffrn_reflns_av_sigmaI/netI 0.041
_diffrn_reflns_limit_h_max 17
_diffrn_reflns_limit_h_min -17
_diffrn_reflns_limit_k_max 11
_diffrn_reflns_limit_k_min -11
_diffrn_reflns_limit_l_max 19
_diffrn_reflns_limit_l_min -19
_diffrn_reflns_number 6759
_diffrn_reflns_theta_full 27.49
_diffrn_reflns_theta_max 27.49
_diffrn_reflns_theta_min 2.86
_diffrn_standards_decay_% 0
_diffrn_standards_number 0
_exptl_absorpt_coefficient_mu 8.655
_exptl_absorpt_correction_T_max 0.271
_exptl_absorpt_correction_T_min 0.200
_exptl_absorpt_correction_type multi-scan
_exptl_absorpt_process_details '(DENZO--SMN; Otwinowski & Minor, 1997)'
_exptl_crystal_colour colourless
_exptl_crystal_density_diffrn 2.711
_exptl_crystal_density_method 'not measured'
_exptl_crystal_description needle
_exptl_crystal_F_000 1256
_exptl_crystal_size_max 0.21
_exptl_crystal_size_mid 0.17
_exptl_crystal_size_min 0.15
_refine_diff_density_max 1.292
_refine_diff_density_min -1.348
_refine_ls_extinction_coef 0.00092(12)
_refine_ls_extinction_expression Fc^*^=kFc[1+0.001xFc^2^\l^3^/sin(2\q)]^-1/4^
_refine_ls_extinction_method SHELXL97
_refine_ls_goodness_of_fit_ref 1.078
_refine_ls_hydrogen_treatment none
_refine_ls_matrix_type full
_refine_ls_number_parameters 76
_refine_ls_number_reflns 1917
_refine_ls_number_restraints 0
_refine_ls_restrained_S_all 1.078
_refine_ls_R_factor_all 0.0325
_refine_ls_R_factor_gt 0.0272
_refine_ls_shift/su_max <0.001
_refine_ls_shift/su_mean 0.000
_refine_ls_structure_factor_coef Fsqd
_refine_ls_weighting_details 'calc w = 1/[\s^2^(Fo^2^)+(0.0322P)^2^+1.5713P] where P = (Fo^2^+2Fc^2^)/3'
_refine_ls_weighting_scheme calc
_refine_ls_wR_factor_gt 0.0662
_refine_ls_wR_factor_ref 0.0694
_reflns_number_gt 1675
_reflns_number_total 1917
_reflns_threshold_expression I>2\s(I)
_cod_data_source_file sk1570.cif
_cod_data_source_block II
_cod_original_cell_volume 1671.86(11)
_cod_original_sg_symbol_H-M 'C 2/c'
_cod_database_code 2012954
_cod_database_fobs_code 2012954

loop_
_symmetry_equiv_pos_as_xyz
'x, y, z'
'-x, y, -z+1/2'
'x+1/2, y+1/2, z'
'-x+1/2, y+1/2, -z+1/2'
'-x, -y, -z'
'x, -y, z-1/2'
'-x+1/2, -y+1/2, -z'
'x+1/2, -y+1/2, z-1/2'

loop_
_atom_site_label
_atom_site_fract_x
_atom_site_fract_y
_atom_site_fract_z
_atom_site_U_iso_or_equiv
_atom_site_adp_type
_atom_site_calc_flag
_atom_site_refinement_flags
_atom_site_occupancy
_atom_site_disorder_assembly
_atom_site_disorder_group
_atom_site_type_symbol
Ta1 0.5000 0.5000 0.5000 0.01880(11) Uani d S 1 . . Ta
Cl1 0.43104(9) 0.52079(12) 0.34243(7) 0.0296(2) Uani d . 1 . . Cl
Cl2 0.33754(7) 0.55757(14) 0.52638(7) 0.0298(2) Uani d . 1 . . Cl
Cl3 0.46034(8) 0.23099(12) 0.49147(7) 0.0295(2) Uani d . 1 . . Cl
Cl4 0.36758(8) -0.13868(14) 0.67504(9) 0.0427(3) Uani d . 1 . . Cl
Cl5 0.33272(8) 0.06577(15) 0.83807(7) 0.0348(3) Uani d . 1 . . Cl
Cl6 0.29916(8) 0.21558(13) 0.64515(7) 0.0321(2) Uani d . 1 . . Cl
P1 0.38721(7) 0.07149(12) 0.72910(7) 0.0225(2) Uani d . 1 . . P
N1 0.5000 0.1287(6) 0.7500 0.0370(13) Uani d S 1 . . N

loop_
_atom_site_aniso_label
_atom_site_aniso_U_11
_atom_site_aniso_U_22
_atom_site_aniso_U_33
_atom_site_aniso_U_12
_atom_site_aniso_U_13
_atom_site_aniso_U_23
Ta1 0.02090(15) 0.01762(16) 0.01829(16) -0.00047(7) 0.00553(10) -0.00070(7)
Cl1 0.0359(6) 0.0331(6) 0.0183(5) -0.0020(4) 0.0038(4) 0.0012(4)
Cl2 0.0248(5) 0.0325(6) 0.0340(5) 0.0014(4) 0.0111(4) -0.0050(5)
Cl3 0.0342(5) 0.0196(5) 0.0342(5) -0.0025(4) 0.0070(4) -0.0014(4)
Cl4 0.0365(6) 0.0271(6) 0.0625(8) -0.0012(5) 0.0079(5) -0.0178(5)
Cl5 0.0380(6) 0.0379(7) 0.0311(5) -0.0031(5) 0.0134(4) 0.0057(5)
Cl6 0.0295(5) 0.0343(6) 0.0312(5) 0.0045(4) 0.0044(4) 0.0079(4)
P1 0.0185(4) 0.0185(6) 0.0311(5) -0.0004(4) 0.0070(4) 0.0000(4)
N1 0.020(2) 0.026(3) 0.064(4) 0.000 0.009(2) 0.000

loop_
_atom_type_symbol
_atom_type_description
_atom_type_scat_dispersion_real
_atom_type_scat_dispersion_imag
_atom_type_scat_source
N N 0.0061 0.0033 'International Tables Vol C Tables 4.2.6.8 and 6.1.1.4'
P P 0.1023 0.0942 'International Tables Vol C Tables 4.2.6.8 and 6.1.1.4'
Cl Cl 0.1484 0.1585 'International Tables Vol C Tables 4.2.6.8 and 6.1.1.4'
Ta Ta -0.7052 6.5227 'International Tables Vol C Tables 4.2.6.8 and 6.1.1.4'

loop_
_geom_angle_atom_site_label_1
_geom_angle_atom_site_label_2
_geom_angle_atom_site_label_3
_geom_angle_site_symmetry_1
_geom_angle_site_symmetry_3
_geom_angle
_geom_angle_publ_flag
Cl1 Ta1 Cl1 . 5_666 180.0 ?
Cl1 Ta1 Cl3 . . 89.37(4) y
Cl1 Ta1 Cl3 5_666 . 90.63(4) y
Cl1 Ta1 Cl3 . 5_666 90.63(4) ?
Cl1 Ta1 Cl3 5_666 5_666 89.37(4) ?
Cl3 Ta1 Cl3 . 5_666 180.0 ?
Cl1 Ta1 Cl2 . . 90.01(4) ?
Cl1 Ta1 Cl2 5_666 . 89.99(4) ?
Cl3 Ta1 Cl2 . . 90.36(4) ?
Cl3 Ta1 Cl2 5_666 . 89.64(4) ?
Cl1 Ta1 Cl2 . 5_666 89.99(4) ?
Cl1 Ta1 Cl2 5_666 5_666 90.01(4) ?
Cl3 Ta1 Cl2 . 5_666 89.64(4) ?
Cl3 Ta1 Cl2 5_666 5_666 90.36(4) ?
Cl2 Ta1 Cl2 . 5_666 180.0 ?
N1 P1 Cl6 . . 110.14(17) y
N1 P1 Cl5 . . 112.33(7) y
Cl6 P1 Cl5 . . 105.88(6) y
N1 P1 Cl4 . . 113.59(18) y
Cl6 P1 Cl4 . . 107.76(7) y
Cl5 P1 Cl4 . . 106.74(7) y
P1 N1 P1 . 2_656 143.3(4) y

loop_
_geom_bond_atom_site_label_1
_geom_bond_atom_site_label_2
_geom_bond_site_symmetry_2
_geom_bond_distance
_geom_bond_publ_flag
Ta1 Cl1 . 2.3428(11) y
Ta1 Cl3 . 2.3484(10) y
Ta1 Cl2 . 2.3559(9) y
Cl4 P1 . 1.9586(15) ?
Cl5 P1 . 1.9532(14) ?
Cl6 P1 . 1.9460(14) ?
P1 N1 . 1.546(2) y

loop_
_geom_torsion_atom_site_label_1
_geom_torsion_atom_site_label_2
_geom_torsion_atom_site_label_3
_geom_torsion_atom_site_label_4
_geom_torsion_site_symmetry_4
_geom_torsion
_geom_torsion_publ_flag
Cl6 P1 N1 P1 2_656 -146.05(8) y
Cl5 P1 N1 P1 2_656 96.20(10) ?
Cl4 P1 N1 P1 2_656 -25.08(7) ?
